data_4062474
loop_
_publ_author_name
'Groux, Laurent F.'
'Zargarian, Davit'

_publ_section_title
;
 Aminoalkyl-Substituted Indenylnickel(II) Complexes
 (\h^3^:\h^0^-Ind(CH~2~)~2~NMe~2~)Ni(PR~3~)X and
 [(\h^3^:\h^1^-Ind(CH~2~)~2~NMe~2~)Ni(PR~3~)][BPh~4~]:
 Influence of the Phosphine in Ligand Exchange and Polymerization Reactions
;
_journal_issue 23
_journal_name_full Organometallics
_journal_page_first 4759
_journal_page_last 4769
_journal_paper_doi 10.1021/om0341348
_journal_volume 22
_journal_year 2003
_chemical_formula_moiety 'C42.28 H43.55 Cl0.09 N Ni O P'
_chemical_formula_sum 'C42.28 H43.55 Cl0.09 N Ni O P'
_chemical_formula_weight 674.562
_space_group_IT_number 2
_space_group_name_Hall '-P 1'
_space_group_name_H-M_alt 'P -1'
_symmetry_cell_setting triclinic
_symmetry_space_group_name_Hall '-P 1'
_symmetry_space_group_name_H-M 'P -1'
_cell_angle_alpha 111.58(3)
_cell_angle_beta 99.68(3)
_cell_angle_gamma 99.55(3)
_cell_formula_units_Z 2
_cell_length_a 9.998(3)
_cell_length_b 13.887(4)
_cell_length_c 14.716(5)
_cell_measurement_temperature 223(2)
_cell_volume 1814.2(10)
_diffrn_ambient_temperature 223(2)
_exptl_crystal_density_diffrn 1.2349
_cod_depositor_comments
;
The following automatic conversions were performed:
'_symmetry_cell_setting' value 'Triclinic' changed to 'triclinic'
according to '/home/saulius/struct/CIF-dictionaries/cif_core.dic'
dictionary named 'cif_core.dic' version 2.4.1 from 2010-06-29.

Automatic conversion script
Id: cif_fix_enum 1527 2010-12-29 10:47:43Z saulius 
;
_cod_database_code 4062474

loop_
_symmetry_equiv_pos_as_xyz
'x, y, z'
'-x, -y, -z'

loop_
_atom_site_label
_atom_site_type_symbol
_atom_site_fract_x
_atom_site_fract_y
_atom_site_fract_z
_atom_site_U_iso_or_equiv
_atom_site_adp_type
_atom_site_occupancy
_atom_site_calc_flag
_atom_site_refinement_flags
_atom_site_disorder_group
Ni Ni 0.32889(5) 0.88810(3) 0.18758(3) 0.03661(13) Uani 1 d . .
P P 0.37418(7) 0.73613(5) 0.11215(5) 0.03375(16) Uani 1 d . .
N N 0.0702(3) 1.13624(19) 0.18023(19) 0.0533(6) Uani 1 d . .
C2 C 0.3251(3) 1.02015(19) 0.1553(2) 0.0438(7) Uani 1 d . .
H2 H 0.2571 1.0227 0.1043 0.053 Uiso 1 calc R .
C3 C 0.4491(3) 0.98921(19) 0.1435(2) 0.0431(7) Uani 1 d . .
H3 H 0.4721 0.9577 0.0817 0.052 Uiso 1 calc R .
C1 C 0.3185(3) 1.04701(18) 0.25657(19) 0.0383(6) Uani 1 d . .
C3A C 0.5369(3) 1.01368(19) 0.2425(2) 0.0404(7) Uani 1 d . .
C4 C 0.6726(3) 1.0081(2) 0.2775(2) 0.0523(8) Uani 1 d . .
H4 H 0.7279 0.9842 0.2322 0.063 Uiso 1 calc R .
C5 C 0.7246(3) 1.0379(2) 0.3791(3) 0.0596(9) Uani 1 d . .
H5 H 0.8172 1.0367 0.4033 0.072 Uiso 1 calc R .
C6 C 0.6420(3) 1.0701(2) 0.4472(2) 0.0572(9) Uani 1 d . .
H6 H 0.6794 1.0890 0.5162 0.069 Uiso 1 calc R .
C7 C 0.5074(3) 1.0744(2) 0.4147(2) 0.0465(7) Uani 1 d . .
H7 H 0.4518 1.0942 0.4607 0.056 Uiso 1 calc R .
C7A C 0.4534(3) 1.04899(18) 0.3121(2) 0.0382(6) Uani 1 d . .
C8 C 0.2091(3) 1.0861(2) 0.3076(2) 0.0485(7) Uani 1 d . .
H8A H 0.2465 1.1623 0.3512 0.058 Uiso 1 calc R .
H8B H 0.1928 1.0489 0.3514 0.058 Uiso 1 calc R .
C9 C 0.0685(3) 1.0721(2) 0.2393(2) 0.0543(8) Uani 1 d . .
H9A H 0.0335 0.9966 0.1928 0.065 Uiso 1 calc R .
H9B H 0.0021 1.0898 0.2811 0.065 Uiso 1 calc R .
C10 C 0.1072(4) 1.2501(3) 0.2445(3) 0.0854(12) Uani 1 d . .
H10A H 0.0441 1.2650 0.2884 0.128 Uiso 1 calc R .
H10B H 0.0996 1.2901 0.2028 0.128 Uiso 1 calc R .
H10C H 0.2027 1.2709 0.2851 0.128 Uiso 1 calc R .
C11 C -0.0670(3) 1.1063(3) 0.1116(3) 0.0826(12) Uani 1 d . .
H11A H -0.0659 1.1472 0.0706 0.124 Uiso 1 calc R .
H11B H -0.1365 1.1210 0.1502 0.124 Uiso 1 calc R .
H11C H -0.0902 1.0306 0.0683 0.124 Uiso 1 calc R .
C12 C 0.2008(4) 0.8380(3) 0.2474(3) 0.0395(10) Uani 0.91 d P .
C13 C 0.1232(3) 0.8145(2) 0.2912(2) 0.0399(8) Uani 0.91 d P .
C14 C 0.0304(3) 0.7870(2) 0.3502(2) 0.0419(7) Uani 0.91 d P .
C15 C 0.0550(4) 0.7210(2) 0.3987(2) 0.0512(9) Uani 0.91 d P .
H15 H 0.1359 0.6950 0.3967 0.061 Uiso 0.91 calc PR .
C16 C -0.0365(4) 0.6925(3) 0.4500(3) 0.0639(10) Uani 0.91 d P .
H16 H -0.0187 0.6459 0.4808 0.077 Uiso 0.91 calc PR .
C17 C -0.1513(4) 0.7310(3) 0.4564(3) 0.0761(12) Uani 0.91 d P .
H17 H -0.2133 0.7115 0.4917 0.091 Uiso 0.91 calc PR .
C18 C -0.1772(4) 0.7983(3) 0.4115(3) 0.0724(11) Uani 0.91 d P .
H18 H -0.2571 0.8253 0.4161 0.087 Uiso 0.91 calc PR .
C19 C -0.0874(4) 0.8268(3) 0.3595(3) 0.0568(9) Uani 0.91 d P .
H19 H -0.1059 0.8742 0.3298 0.068 Uiso 0.91 calc PR .
C31 C 0.4004(3) 0.66384(19) 0.19183(19) 0.0352(6) Uani 1 d . .
C32 C 0.4317(3) 0.7186(2) 0.2965(2) 0.0472(7) Uani 1 d . .
H32 H 0.4393 0.7926 0.3250 0.057 Uiso 1 calc R .
C33 C 0.4517(3) 0.6659(2) 0.3583(2) 0.0614(9) Uani 1 d . .
H33 H 0.4720 0.7039 0.4287 0.074 Uiso 1 calc R .
C34 C 0.4422(4) 0.5580(2) 0.3184(2) 0.0628(9) Uani 1 d . .
H34 H 0.4560 0.5221 0.3610 0.075 Uiso 1 calc R .
C35 C 0.4121(3) 0.5026(2) 0.2144(2) 0.0592(9) Uani 1 d . .
H35 H 0.4059 0.4288 0.1863 0.071 Uiso 1 calc R .
C36 C 0.3915(3) 0.5547(2) 0.1527(2) 0.0459(7) Uani 1 d . .
H36 H 0.3708 0.5161 0.0824 0.055 Uiso 1 calc R .
C41 C 0.5340(3) 0.74317(18) 0.06757(19) 0.0359(6) Uani 1 d . .
C42 C 0.6563(3) 0.7330(2) 0.1188(2) 0.0466(7) Uani 1 d . .
H42 H 0.6553 0.7141 0.1738 0.056 Uiso 1 calc R .
C43 C 0.7800(3) 0.7501(2) 0.0903(2) 0.0575(8) Uani 1 d . .
H43 H 0.8623 0.7426 0.1257 0.069 Uiso 1 calc R .
C44 C 0.7822(3) 0.7779(2) 0.0103(3) 0.0590(9) Uani 1 d . .
H44 H 0.8668 0.7908 -0.0081 0.071 Uiso 1 calc R .
C45 C 0.6624(4) 0.7872(2) -0.0430(2) 0.0555(8) Uani 1 d . .
H45 H 0.6644 0.8049 -0.0987 0.067 Uiso 1 calc R .
C46 C 0.5375(3) 0.77037(19) -0.0144(2) 0.0450(7) Uani 1 d . .
H46 H 0.4554 0.7774 -0.0505 0.054 Uiso 1 calc R .
C51 C 0.2372(3) 0.64264(19) 0.00196(18) 0.0376(6) Uani 1 d . .
C52 C 0.0997(3) 0.6487(2) 0.0004(2) 0.0454(7) Uani 1 d . .
H52 H 0.0809 0.7036 0.0533 0.055 Uiso 1 calc R .
C53 C -0.0094(3) 0.5755(2) -0.0778(2) 0.0574(9) Uani 1 d . .
H53 H -0.1020 0.5805 -0.0778 0.069 Uiso 1 calc R .
C54 C 0.0168(3) 0.4949(2) -0.1560(2) 0.0600(9) Uani 1 d . .
H54 H -0.0579 0.4446 -0.2089 0.072 Uiso 1 calc R .
C55 C 0.1530(3) 0.4880(2) -0.1567(2) 0.0595(9) Uani 1 d . .
H55 H 0.1708 0.4333 -0.2105 0.071 Uiso 1 calc R .
C56 C 0.2630(3) 0.5612(2) -0.0788(2) 0.0495(8) Uani 1 d . .
H56 H 0.3554 0.5565 -0.0798 0.059 Uiso 1 calc R .
O1_a O 0.5839(5) 0.4011(4) 0.4309(3) 0.1182(19) Uani 0.62 d PDU 1
C62_a C 0.5501(5) 0.3202(5) 0.3303(4) 0.125(3) Uani 0.62 d PDU 1
H62A_a H 0.4964 0.3423 0.2826 0.150 Uiso 0.62 calc PR 1
H62B_a H 0.4952 0.2527 0.3261 0.150 Uiso 0.62 calc PR 1
C63_a C 0.6861(6) 0.3089(6) 0.3086(6) 0.195(6) Uani 0.62 d PDU 1
H63A_a H 0.7140 0.2509 0.3237 0.234 Uiso 0.62 calc PR 1
H63B_a H 0.6818 0.2935 0.2375 0.234 Uiso 0.62 calc PR 1
C64_a C 0.7847(6) 0.4113(7) 0.3740(5) 0.170(5) Uani 0.62 d PDU 1
H64A_a H 0.7894 0.4602 0.3400 0.204 Uiso 0.62 calc PR 1
H64B_a H 0.8786 0.4015 0.3929 0.204 Uiso 0.62 calc PR 1
C65_a C 0.7299(5) 0.4534(6) 0.4633(5) 0.106(3) Uani 0.62 d PDU 1
H65A_a H 0.7770 0.4372 0.5180 0.127 Uiso 0.62 calc PR 1
H65B_a H 0.7438 0.5310 0.4873 0.127 Uiso 0.62 calc PR 1
O2_b O 0.7855(7) 0.3469(11) 0.3290(7) 0.291(9) Uani 0.38 d PDU 2
C66_b C 0.6356(7) 0.3191(11) 0.2967(5) 0.110(5) Uani 0.38 d PDU 2
H66A_b H 0.5994 0.2457 0.2453 0.131 Uiso 0.38 calc PR 2
H66B_b H 0.6019 0.3683 0.2701 0.131 Uiso 0.38 calc PR 2
C67_b C 0.5965(9) 0.3304(10) 0.3913(7) 0.139(6) Uani 0.38 d PDU 2
H67A_b H 0.5053 0.3477 0.3905 0.167 Uiso 0.38 calc PR 2
H67B_b H 0.5915 0.2640 0.4013 0.167 Uiso 0.38 calc PR 2
C68_b C 0.7068(8) 0.4175(13) 0.4707(7) 0.185(10) Uani 0.38 d PDU 2
H68A_b H 0.7304 0.4008 0.5297 0.222 Uiso 0.38 calc PR 2
H68B_b H 0.6757 0.4839 0.4914 0.222 Uiso 0.38 calc PR 2
C69_b C 0.8289(8) 0.4293(9) 0.4292(7) 0.112(5) Uani 0.38 d PDU 2
H69A_b H 0.8531 0.5000 0.4279 0.134 Uiso 0.38 calc PR 2
H69B_b H 0.9101 0.4193 0.4691 0.134 Uiso 0.38 calc PR 2
Cl1 Cl 0.1523(12) 0.8279(10) 0.2476(10) 0.044(3) Uiso 0.09 d P .

loop_
_atom_site_aniso_label
_atom_site_aniso_U_11
_atom_site_aniso_U_22
_atom_site_aniso_U_33
_atom_site_aniso_U_23
_atom_site_aniso_U_13
_atom_site_aniso_U_12
Ni 0.0435(3) 0.0281(2) 0.0344(2) 0.00755(18) 0.0106(2) 0.01035(19)
P 0.0370(4) 0.0271(3) 0.0329(3) 0.0075(3) 0.0088(3) 0.0081(3)
N 0.0552(16) 0.0564(15) 0.0594(16) 0.0290(13) 0.0187(13) 0.0250(13)
C2 0.0601(19) 0.0338(14) 0.0374(15) 0.0146(12) 0.0088(13) 0.0146(13)
C3 0.0585(19) 0.0328(14) 0.0388(15) 0.0134(11) 0.0158(14) 0.0128(13)
C1 0.0488(17) 0.0259(13) 0.0408(15) 0.0127(11) 0.0115(13) 0.0130(12)
C3A 0.0432(16) 0.0272(13) 0.0458(16) 0.0115(11) 0.0102(13) 0.0046(12)
C4 0.0469(18) 0.0393(16) 0.065(2) 0.0161(15) 0.0157(16) 0.0077(14)
C5 0.0433(19) 0.0489(18) 0.072(2) 0.0192(17) -0.0060(17) 0.0062(15)
C6 0.057(2) 0.0455(17) 0.0501(18) 0.0114(14) -0.0056(16) 0.0025(15)
C7 0.0557(19) 0.0327(14) 0.0380(15) 0.0064(12) 0.0029(14) 0.0044(13)
C7A 0.0434(16) 0.0215(12) 0.0421(15) 0.0077(11) 0.0066(13) 0.0050(11)
C8 0.0600(19) 0.0393(15) 0.0471(16) 0.0131(13) 0.0176(15) 0.0214(14)
C9 0.0538(19) 0.0548(18) 0.063(2) 0.0265(16) 0.0227(16) 0.0225(15)
C10 0.122(3) 0.058(2) 0.090(3) 0.038(2) 0.030(2) 0.038(2)
C11 0.061(2) 0.110(3) 0.093(3) 0.057(2) 0.014(2) 0.030(2)
C12 0.036(2) 0.0321(17) 0.0381(18) 0.0030(13) 0.0034(18) 0.0085(17)
C13 0.0379(19) 0.0319(15) 0.0384(17) 0.0070(13) 0.0001(14) 0.0053(13)
C14 0.0465(19) 0.0350(16) 0.0324(15) 0.0050(12) 0.0074(14) 0.0027(14)
C15 0.062(2) 0.0441(18) 0.0412(18) 0.0145(15) 0.0059(16) 0.0092(16)
C16 0.090(3) 0.058(2) 0.048(2) 0.0250(17) 0.025(2) 0.014(2)
C17 0.093(3) 0.081(3) 0.064(2) 0.028(2) 0.048(2) 0.021(2)
C18 0.068(3) 0.087(3) 0.079(3) 0.034(2) 0.046(2) 0.035(2)
C19 0.058(2) 0.055(2) 0.062(2) 0.0211(17) 0.0253(18) 0.0222(17)
C31 0.0365(15) 0.0296(13) 0.0375(14) 0.0103(11) 0.0113(12) 0.0089(11)
C32 0.0609(19) 0.0356(15) 0.0403(16) 0.0107(12) 0.0081(14) 0.0156(14)
C33 0.097(3) 0.0496(18) 0.0394(16) 0.0173(14) 0.0135(17) 0.0274(18)
C34 0.091(3) 0.0517(18) 0.0567(19) 0.0303(16) 0.0175(18) 0.0268(18)
C35 0.085(2) 0.0333(15) 0.059(2) 0.0169(14) 0.0147(18) 0.0191(16)
C36 0.0578(19) 0.0311(14) 0.0423(16) 0.0083(12) 0.0122(14) 0.0104(13)
C41 0.0403(15) 0.0275(12) 0.0373(14) 0.0081(11) 0.0142(12) 0.0091(11)
C42 0.0433(17) 0.0515(17) 0.0458(16) 0.0183(13) 0.0153(14) 0.0131(14)
C43 0.0456(18) 0.063(2) 0.062(2) 0.0200(16) 0.0211(16) 0.0153(15)
C44 0.057(2) 0.0465(18) 0.072(2) 0.0153(16) 0.0349(18) 0.0116(15)
C45 0.082(2) 0.0376(16) 0.0536(18) 0.0157(14) 0.0380(18) 0.0162(16)
C46 0.0582(19) 0.0352(14) 0.0422(16) 0.0121(12) 0.0192(14) 0.0155(13)
C51 0.0465(16) 0.0272(13) 0.0338(14) 0.0079(11) 0.0095(12) 0.0066(12)
C52 0.0448(17) 0.0380(15) 0.0442(16) 0.0085(12) 0.0062(13) 0.0107(13)
C53 0.0436(18) 0.0475(18) 0.059(2) 0.0060(15) -0.0024(15) 0.0053(15)
C54 0.061(2) 0.0447(17) 0.0484(18) 0.0032(14) -0.0052(16) 0.0016(16)
C55 0.069(2) 0.0434(17) 0.0418(17) -0.0037(14) 0.0060(16) 0.0090(16)
C56 0.0508(18) 0.0415(16) 0.0436(16) 0.0032(13) 0.0119(14) 0.0115(14)
O1_a 0.129(4) 0.147(4) 0.099(4) 0.073(3) 0.028(3) 0.035(4)
C62_a 0.116(6) 0.078(5) 0.169(7) 0.059(5) 0.002(5) 0.006(4)
C63_a 0.182(8) 0.160(9) 0.217(9) 0.035(6) 0.091(7) 0.030(7)
C64_a 0.150(8) 0.184(8) 0.166(8) 0.061(6) 0.060(7) 0.016(6)
C65_a 0.116(6) 0.099(5) 0.091(5) 0.030(4) 0.032(5) 0.011(4)
O2_b 0.264(11) 0.296(12) 0.303(12) 0.091(8) 0.096(8) 0.093(9)
C66_b 0.126(8) 0.087(8) 0.093(8) 0.012(6) 0.027(7) 0.027(7)
C67_b 0.176(10) 0.112(9) 0.135(9) 0.063(7) 0.055(8) 0.004(7)
C68_b 0.194(13) 0.212(13) 0.165(12) 0.102(9) 0.055(9) 0.024(8)
C69_b 0.109(8) 0.112(7) 0.132(8) 0.072(6) 0.012(6) 0.043(6)

loop_
_geom_bond_atom_site_label_1
_geom_bond_atom_site_label_2
_geom_bond_distance
_geom_bond_site_symmetry_2
_geom_bond_publ_flag
Ni C12 1.852(4) . y
Ni C3 2.051(3) . y
Ni C2 2.061(3) . y
Ni C1 2.092(2) . y
Ni P 2.1573(11) . y
Ni Cl1 2.275(13) . y
Ni C7A 2.280(3) . y
Ni C3A 2.283(3) . y
P C31 1.817(3) . y
P C51 1.818(3) . y
P C41 1.828(3) . y
N C11 1.452(4) . y
N C10 1.455(4) . y
N C9 1.456(3) . y
C2 C3 1.395(4) . y
C2 C1 1.413(3) . y
C2 H2 0.9400 . ?
C3 C3A 1.454(4) . y
C3 H3 0.9400 . ?
C1 C7A 1.445(4) . y
C1 C8 1.493(3) . y
C3A C4 1.394(4) . y
C3A C7A 1.428(4) . y
C4 C5 1.374(4) . y
C4 H4 0.9400 . ?
C5 C6 1.399(4) . y
C5 H5 0.9400 . ?
C6 C7 1.369(4) . y
C6 H6 0.9400 . ?
C7 C7A 1.403(4) . y
C7 H7 0.9400 . ?
C8 C9 1.521(4) . y
C8 H8A 0.9800 . ?
C8 H8B 0.9800 . ?
C9 H9A 0.9800 . ?
C9 H9B 0.9800 . ?
C10 H10A 0.9700 . ?
C10 H10B 0.9700 . ?
C10 H10C 0.9700 . ?
C11 H11A 0.9700 . ?
C11 H11B 0.9700 . ?
C11 H11C 0.9700 . ?
C12 C13 1.168(5) . y
C13 Cl1 0.815(13) . y
C13 C14 1.469(4) . y
C14 C15 1.381(4) . y
C14 C19 1.388(4) . y
C15 C16 1.376(4) . y
C15 H15 0.9400 . ?
C16 C17 1.347(5) . y
C16 H16 0.9400 . ?
C17 C18 1.362(5) . y
C17 H17 0.9400 . ?
C18 C19 1.373(4) . y
C18 H18 0.9400 . ?
C19 H19 0.9400 . ?
C31 C36 1.390(3) . y
C31 C32 1.395(3) . y
C32 C33 1.372(4) . y
C32 H32 0.9400 . ?
C33 C34 1.373(4) . y
C33 H33 0.9400 . ?
C34 C35 1.389(4) . y
C34 H34 0.9400 . ?
C35 C36 1.364(4) . y
C35 H35 0.9400 . ?
C36 H36 0.9400 . ?
C41 C42 1.381(4) . y
C41 C46 1.395(3) . y
C42 C43 1.383(4) . y
C42 H42 0.9400 . ?
C43 C44 1.369(4) . y
C43 H43 0.9400 . ?
C44 C45 1.370(4) . y
C44 H44 0.9400 . ?
C45 C46 1.394(4) . y
C45 H45 0.9400 . ?
C46 H46 0.9400 . ?
C51 C52 1.387(4) . y
C51 C56 1.403(3) . y
C52 C53 1.378(4) . y
C52 H52 0.9400 . ?
C53 C54 1.377(4) . y
C53 H53 0.9400 . ?
C54 C55 1.382(4) . y
C54 H54 0.9400 . ?
C55 C56 1.380(4) . y
C55 H55 0.9400 . ?
C56 H56 0.9400 . ?
O1_a C65_a 1.430(3) . y
O1_a C62_a 1.431(3) . y
C62_a C63_a 1.468(3) . y
C62_a H62A_a 0.9800 . ?
C62_a H62B_a 0.9800 . ?
C63_a C64_a 1.460(3) . y
C63_a H63A_a 0.9800 . ?
C63_a H63B_a 0.9800 . ?
C64_a C65_a 1.466(3) . y
C64_a H64A_a 0.9800 . ?
C64_a H64B_a 0.9800 . ?
C65_a H65A_a 0.9800 . ?
C65_a H65B_a 0.9800 . ?
O2_b C69_b 1.432(3) . y
O2_b C66_b 1.433(3) . y
C66_b C67_b 1.470(3) . y
C66_b H66A_b 0.9800 . ?
C66_b H66B_b 0.9800 . ?
C67_b C68_b 1.459(3) . y
C67_b H67A_b 0.9800 . ?
C67_b H67B_b 0.9800 . ?
C68_b C69_b 1.466(3) . y
C68_b H68A_b 0.9800 . ?
C68_b H68B_b 0.9800 . ?
C69_b H69A_b 0.9800 . ?
C69_b H69B_b 0.9800 . ?
